data_4302216
loop_
_publ_author_name
'Sofia M. Bruno'
'Rute A. S. Ferreira'
'Lu\'is D. Carlos'
'Filipe A. Almeida Paz'
'Martyn Pillinger'
'Paulo Ribeiro-Claro'
'Isabel S. Gon\,calves'

_publ_contact_author_address
; Department of Chemistry
  University of Aveiro
  CICECO
  3810-193
  Aveiro
  Portugal
;
_publ_contact_author_email igoncalves@ua.pt
_publ_contact_author_fax '+351 234 370084'
_publ_contact_author_name 'Professor Isabel Goncalves'
_publ_contact_author_phone '+351 234 378190'
_publ_section_title
;
Structural and Photoluminescence Studies of a Europium(III)
Tetrakis(\b-diketonate) Complex with Tetrabutylammonium, Imidazolium,
Pyridinium and Silica-Supported Imidazolium Counterions
;
_journal_name_full 'Inorganic Chemistry'
_journal_page_first 4882
_journal_page_last 4895
_journal_paper_doi 10.1021/ic900274a
_journal_volume 48
_journal_year 2009
_chemical_formula_moiety 'C56 H32 Eu F12 O8, C8 H15 N2'
_chemical_formula_sum 'C64 H47 Eu F12 N2 O8'
_chemical_formula_weight 1352.00
_chemical_name_systematic
; 
 ? 
;
_space_group_IT_number 14
_symmetry_cell_setting monoclinic
_symmetry_space_group_name_Hall '-P 2ybc'
_symmetry_space_group_name_H-M 'P 1 21/c 1'
_atom_sites_solution_hydrogens geom
_atom_sites_solution_primary direct
_atom_sites_solution_secondary difmap
_audit_creation_date '24 September 2007'
_audit_creation_method 'SHELXL-97, manual editing plus enCIFer'
_cell_angle_alpha 90.00
_cell_angle_beta 102.494(4)
_cell_angle_gamma 90.00
_cell_formula_units_Z 4
_cell_length_a 12.6037(9)
_cell_length_b 18.8339(14)
_cell_length_c 24.5180(16)
_cell_measurement_reflns_used 9927
_cell_measurement_temperature 100(2)
_cell_measurement_theta_max 30.01
_cell_measurement_theta_min 2.29
_cell_volume 5682.2(7)
_computing_cell_refinement 'APEX2 (Bruker, 2006)'
_computing_data_collection 'APEX2 (Bruker, 2006)'
_computing_data_reduction 'SAINT+ (Bruker, 1997-2005)'
_computing_molecular_graphics 'DIAMOND (Brandenburg, 2006)'
_computing_publication_material 'SHELXTL v.6.14 (Sheldrick, 2002)'
_computing_structure_refinement 'SHELXTL v.6.14 (Sheldrick, 2002)'
_computing_structure_solution 'SHELXTL v.6.14 (Sheldrick, 2002)'
_diffrn_ambient_temperature 100(2)
_diffrn_measured_fraction_theta_full 0.972
_diffrn_measured_fraction_theta_max 0.972
_diffrn_measurement_device_type 'Bruker X8 Kappa CCD APEX II'
_diffrn_measurement_method 'omega/phi scans'
_diffrn_radiation_monochromator graphite
_diffrn_radiation_source 'fine-focus sealed tube'
_diffrn_radiation_type MoK\a
_diffrn_radiation_wavelength 0.71073
_diffrn_reflns_av_R_equivalents 0.0451
_diffrn_reflns_av_sigmaI/netI 0.0570
_diffrn_reflns_limit_h_max 17
_diffrn_reflns_limit_h_min -17
_diffrn_reflns_limit_k_max 22
_diffrn_reflns_limit_k_min -26
_diffrn_reflns_limit_l_max 34
_diffrn_reflns_limit_l_min -34
_diffrn_reflns_number 54559
_diffrn_reflns_theta_full 30.10
_diffrn_reflns_theta_max 30.10
_diffrn_reflns_theta_min 3.57
_exptl_absorpt_coefficient_mu 1.203
_exptl_absorpt_correction_T_max 0.9535
_exptl_absorpt_correction_T_min 0.8309
_exptl_absorpt_correction_type multi-scan
_exptl_absorpt_process_details
;
 SADABS (Sheldrick, 1997)
;
_exptl_crystal_colour Colourless
_exptl_crystal_density_diffrn 1.580
_exptl_crystal_density_method 'not measured'
_exptl_crystal_description Plate
_exptl_crystal_F_000 2720
_exptl_crystal_size_max 0.16
_exptl_crystal_size_mid 0.08
_exptl_crystal_size_min 0.04
_refine_diff_density_max 1.527
_refine_diff_density_min -1.973
_refine_diff_density_rms 0.115
_refine_ls_extinction_method none
_refine_ls_goodness_of_fit_ref 1.041
_refine_ls_hydrogen_treatment constr
_refine_ls_matrix_type full
_refine_ls_number_parameters 809
_refine_ls_number_reflns 16249
_refine_ls_number_restraints 4
_refine_ls_restrained_S_all 1.041
_refine_ls_R_factor_all 0.0682
_refine_ls_R_factor_gt 0.0391
_refine_ls_shift/su_max 0.002
_refine_ls_shift/su_mean 0.000
_refine_ls_structure_factor_coef Fsqd
_refine_ls_weighting_details 'calc w=1/[\s^2^(Fo^2^)+(0.0404P)^2^+4.6619P] where P=(Fo^2^+2Fc^2^)/3'
_refine_ls_weighting_scheme calc
_refine_ls_wR_factor_gt 0.0826
_refine_ls_wR_factor_ref 0.0936
_reflns_number_gt 11922
_reflns_number_total 16249
_reflns_threshold_expression I>2\s(I)
_cod_data_source_file ic900274a_si_002_2.cif
_cod_data_source_block 2
_cod_depositor_comments
;
The following automatic conversions were performed:
'_symmetry_cell_setting' value 'Monoclinic' changed to 'monoclinic'
according to '/home/saulius/struct/CIF-dictionaries/cif_core.dic'
dictionary named 'cif_core.dic' version 2.4.1 from 2010-06-29.

Automatic conversion script
Id: cif_fix_enum 1527 2010-12-29 10:47:43Z saulius 
;
_cod_original_sg_symbol_H-M 'P 21/c'
_cod_database_code 4302216

loop_
_symmetry_equiv_pos_as_xyz
'x, y, z'
'-x, y+1/2, -z+1/2'
'-x, -y, -z'
'x, -y-1/2, z-1/2'

loop_
_atom_site_label
_atom_site_type_symbol
_atom_site_fract_x
_atom_site_fract_y
_atom_site_fract_z
_atom_site_U_iso_or_equiv
_atom_site_adp_type
_atom_site_occupancy
_atom_site_symmetry_multiplicity
_atom_site_calc_flag
_atom_site_refinement_flags
_atom_site_disorder_assembly
_atom_site_disorder_group
N1 N 0.1252(2) 0.53594(16) 0.26092(12) 0.0330(7) Uani 1 1 d . . .
N2 N 0.2384(3) 0.59084(15) 0.22053(11) 0.0325(7) Uani 1 1 d . . .
C1 C 0.0824(3) 0.4859(2) 0.29618(16) 0.0438(10) Uani 1 1 d . . .
H1A H 0.1307 0.4447 0.3040 0.066 Uiso 1 1 calc R . .
H1B H 0.0098 0.4703 0.2768 0.066 Uiso 1 1 calc R . .
H1C H 0.0778 0.5091 0.3314 0.066 Uiso 1 1 calc R . .
C2 C 0.2280(3) 0.53816(17) 0.25506(13) 0.0271(7) Uani 1 1 d . . .
H2 H 0.2846 0.5071 0.2727 0.032 Uiso 1 1 calc R . .
C3 C 0.1391(4) 0.6228(2) 0.20321(17) 0.0475(11) Uani 1 1 d . . .
H3 H 0.1231 0.6618 0.1782 0.057 Uiso 1 1 calc R . .
C4 C 0.0684(3) 0.5889(2) 0.22820(17) 0.0474(11) Uani 1 1 d . . .
H4 H -0.0066 0.5995 0.2241 0.057 Uiso 1 1 calc R . .
C5 C 0.3402(4) 0.6122(2) 0.20262(16) 0.0436(10) Uani 1 1 d . A .
H5A H 0.3444 0.6646 0.2017 0.052 Uiso 1 1 calc R . .
H5B H 0.3373 0.5943 0.1643 0.052 Uiso 1 1 calc R . .
C6 C 0.4408(3) 0.5836(2) 0.24129(18) 0.0427(9) Uani 1 1 d D . .
H6A H 0.4390 0.5311 0.2390 0.051 Uiso 0.789(13) 1 calc PR A 1
H6B H 0.4379 0.5967 0.2801 0.051 Uiso 0.789(13) 1 calc PR A 1
H6A' H 0.4409 0.5314 0.2464 0.051 Uiso 0.211(13) 1 calc PR A 2
H6B' H 0.4607 0.6085 0.2776 0.051 Uiso 0.211(13) 1 calc PR A 2
C7 C 0.5508(4) 0.6096(2) 0.2298(2) 0.0307(14) Uani 0.789(13) 1 d PD A 1
H7A H 0.5494 0.6620 0.2262 0.037 Uiso 0.789(13) 1 calc PR A 1
H7B H 0.6102 0.5969 0.2619 0.037 Uiso 0.789(13) 1 calc PR A 1
C8 C 0.5736(5) 0.5772(3) 0.1772(3) 0.0354(15) Uani 0.780(13) 1 d PD A 1
H8A H 0.5696 0.5253 0.1795 0.053 Uiso 0.780(13) 1 calc PR A 1
H8B H 0.6464 0.5911 0.1732 0.053 Uiso 0.780(13) 1 calc PR A 1
H8C H 0.5196 0.5941 0.1449 0.053 Uiso 0.780(13) 1 calc PR A 1
C7' C 0.5051(16) 0.6099(10) 0.1961(8) 0.042(6) Uani 0.211(13) 1 d PD A 2
H7'1 H 0.4721 0.5912 0.1586 0.050 Uiso 0.211(13) 1 calc PR A 2
H7'2 H 0.5074 0.6624 0.1946 0.050 Uiso 0.211(13) 1 calc PR A 2
C8' C 0.6162(14) 0.5793(10) 0.2177(12) 0.046(7) Uani 0.220(13) 1 d PD A 2
H8'1 H 0.6455 0.5971 0.2555 0.070 Uiso 0.220(13) 1 calc PR A 2
H8'2 H 0.6642 0.5934 0.1930 0.070 Uiso 0.220(13) 1 calc PR A 2
H8'3 H 0.6114 0.5274 0.2185 0.070 Uiso 0.220(13) 1 calc PR A 2
Eu1 Eu 0.441298(11) 0.334997(7) 0.239968(6) 0.01385(4) Uani 1 1 d . . .
O1 O 0.60368(17) 0.40543(11) 0.26583(8) 0.0218(4) Uani 1 1 d . . .
O2 O 0.41754(15) 0.42244(10) 0.30781(8) 0.0171(4) Uani 1 1 d . . .
O3 O 0.47691(16) 0.39334(11) 0.15920(8) 0.0214(4) Uani 1 1 d . . .
O4 O 0.28014(16) 0.39612(11) 0.19546(8) 0.0192(4) Uani 1 1 d . . .
O5 O 0.31408(16) 0.27910(11) 0.28573(8) 0.0190(4) Uani 1 1 d . . .
O6 O 0.53757(16) 0.28432(11) 0.32546(8) 0.0199(4) Uani 1 1 d . . .
O7 O 0.37210(16) 0.25373(11) 0.16467(8) 0.0197(4) Uani 1 1 d . . .
O8 O 0.58472(16) 0.26487(11) 0.22161(8) 0.0188(4) Uani 1 1 d . . .
F1 F 0.78578(17) 0.47580(14) 0.26417(8) 0.0483(6) Uani 1 1 d . . .
F2 F 0.82446(16) 0.40396(12) 0.33367(10) 0.0456(6) Uani 1 1 d . . .
F3 F 0.79807(15) 0.51389(11) 0.34754(8) 0.0355(5) Uani 1 1 d . . .
F4 F 0.4380(2) 0.49532(13) 0.04205(10) 0.0561(7) Uani 1 1 d . . .
F5 F 0.57585(17) 0.43175(15) 0.08140(9) 0.0511(6) Uani 1 1 d . . .
F6 F 0.44030(18) 0.38357(13) 0.02773(8) 0.0432(6) Uani 1 1 d . . .
F7 F 0.15934(15) 0.19614(11) 0.32726(8) 0.0339(5) Uani 1 1 d . . .
F8 F 0.14157(15) 0.30983(11) 0.33215(8) 0.0331(4) Uani 1 1 d . . .
F9 F 0.21119(15) 0.25016(12) 0.40605(8) 0.0356(5) Uani 1 1 d . . .
F10 F 0.38623(14) 0.19958(11) 0.02934(7) 0.0310(4) Uani 1 1 d . . .
F11 F 0.26057(15) 0.25774(11) 0.05702(8) 0.0352(5) Uani 1 1 d . . .
F12 F 0.29140(15) 0.14815(10) 0.08100(8) 0.0317(5) Uani 1 1 d . . .
C9 C 0.7627(3) 0.46011(18) 0.31329(13) 0.0256(7) Uani 1 1 d . . .
C10 C 0.6419(2) 0.44283(16) 0.30765(12) 0.0183(6) Uani 1 1 d . . .
C11 C 0.5906(2) 0.46819(16) 0.34858(12) 0.0194(6) Uani 1 1 d . . .
H11 H 0.6319 0.4944 0.3790 0.023 Uiso 1 1 calc R . .
C12 C 0.4797(2) 0.45641(15) 0.34661(11) 0.0171(6) Uani 1 1 d . . .
C13 C 0.4287(2) 0.48582(15) 0.39157(11) 0.0167(5) Uani 1 1 d . . .
C14 C 0.4719(2) 0.54478(16) 0.42505(12) 0.0204(6) Uani 1 1 d . . .
H14 H 0.5371 0.5664 0.4200 0.024 Uiso 1 1 calc R . .
C15 C 0.4200(3) 0.57083(16) 0.46469(12) 0.0213(6) Uani 1 1 d . . .
H15 H 0.4492 0.6110 0.4863 0.026 Uiso 1 1 calc R . .
C16 C 0.3241(2) 0.53890(16) 0.47389(11) 0.0203(6) Uani 1 1 d . . .
C17 C 0.2669(3) 0.56522(18) 0.51394(12) 0.0264(7) Uani 1 1 d . . .
H17 H 0.2935 0.6059 0.5356 0.032 Uiso 1 1 calc R . .
C18 C 0.1746(3) 0.5328(2) 0.52151(13) 0.0310(8) Uani 1 1 d . . .
H18 H 0.1371 0.5514 0.5481 0.037 Uiso 1 1 calc R . .
C19 C 0.1341(3) 0.47201(19) 0.49042(13) 0.0293(7) Uani 1 1 d . . .
H19 H 0.0703 0.4495 0.4966 0.035 Uiso 1 1 calc R . .
C20 C 0.1861(3) 0.44507(18) 0.45116(13) 0.0255(7) Uani 1 1 d . . .
H20 H 0.1584 0.4040 0.4304 0.031 Uiso 1 1 calc R . .
C21 C 0.2814(2) 0.47858(16) 0.44156(12) 0.0206(6) Uani 1 1 d . . .
C22 C 0.3354(2) 0.45360(16) 0.40011(12) 0.0200(6) Uani 1 1 d . . .
H22 H 0.3067 0.4139 0.3778 0.024 Uiso 1 1 calc R . .
C23 C 0.4692(3) 0.4335(2) 0.06716(13) 0.0297(7) Uani 1 1 d . . .
C24 C 0.4150(2) 0.41913(16) 0.11680(12) 0.0209(6) Uani 1 1 d . . .
C25 C 0.3059(3) 0.43543(18) 0.10772(12) 0.0247(7) Uani 1 1 d . . .
H25 H 0.2716 0.4555 0.0728 0.030 Uiso 1 1 calc R . .
C26 C 0.2427(2) 0.42367(15) 0.14808(12) 0.0189(6) Uani 1 1 d . . .
C27 C 0.1259(2) 0.44523(16) 0.13558(12) 0.0206(6) Uani 1 1 d . . .
C28 C 0.0852(2) 0.49571(17) 0.09625(12) 0.0225(6) Uani 1 1 d . . .
H28 H 0.1318 0.5161 0.0748 0.027 Uiso 1 1 calc R . .
C29 C -0.0251(2) 0.51828(16) 0.08677(12) 0.0211(6) Uani 1 1 d . . .
C30 C -0.0668(3) 0.57164(18) 0.04793(13) 0.0285(7) Uani 1 1 d . . .
H30 H -0.0214 0.5926 0.0261 0.034 Uiso 1 1 calc R . .
C31 C -0.1719(3) 0.59358(19) 0.04137(14) 0.0328(8) Uani 1 1 d . . .
H31 H -0.1990 0.6300 0.0152 0.039 Uiso 1 1 calc R . .
C32 C -0.2407(3) 0.5625(2) 0.07326(14) 0.0335(8) Uani 1 1 d . . .
H32 H -0.3139 0.5779 0.0682 0.040 Uiso 1 1 calc R . .
C33 C -0.2026(3) 0.51038(19) 0.11126(14) 0.0297(7) Uani 1 1 d . . .
H33 H -0.2494 0.4900 0.1326 0.036 Uiso 1 1 calc R . .
C34 C -0.0936(2) 0.48647(17) 0.11908(12) 0.0231(6) Uani 1 1 d . . .
C35 C -0.0512(3) 0.43332(17) 0.15844(13) 0.0241(6) Uani 1 1 d . . .
H35 H -0.0973 0.4112 0.1793 0.029 Uiso 1 1 calc R . .
C36 C 0.0561(2) 0.41328(16) 0.16687(12) 0.0212(6) Uani 1 1 d . . .
H36 H 0.0836 0.3778 0.1938 0.025 Uiso 1 1 calc R . .
C37 C 0.2084(2) 0.25524(17) 0.35131(12) 0.0230(6) Uani 1 1 d . . .
C38 C 0.3203(2) 0.26578(15) 0.33716(12) 0.0177(6) Uani 1 1 d . . .
C39 C 0.4102(2) 0.25919(16) 0.38040(12) 0.0204(6) Uani 1 1 d . . .
H39 H 0.4001 0.2505 0.4171 0.024 Uiso 1 1 calc R . .
C40 C 0.5179(2) 0.26510(15) 0.37144(12) 0.0180(6) Uani 1 1 d . . .
C41 C 0.6140(2) 0.24753(17) 0.41713(12) 0.0210(6) Uani 1 1 d . . .
C42 C 0.6036(3) 0.2136(2) 0.46766(13) 0.0312(8) Uani 1 1 d . . .
H42 H 0.5336 0.2023 0.4737 0.037 Uiso 1 1 calc R . .
C43 C 0.6941(3) 0.1973(2) 0.50737(14) 0.0339(8) Uani 1 1 d . . .
H43 H 0.6862 0.1742 0.5407 0.041 Uiso 1 1 calc R . .
C44 C 0.7999(3) 0.21417(17) 0.50000(12) 0.0229(6) Uani 1 1 d . . .
C45 C 0.8950(3) 0.19808(19) 0.54106(13) 0.0275(7) Uani 1 1 d . . .
H45 H 0.8888 0.1737 0.5741 0.033 Uiso 1 1 calc R . .
C46 C 0.9956(3) 0.21744(18) 0.53336(13) 0.0279(7) Uani 1 1 d . . .
H46 H 1.0586 0.2067 0.5612 0.034 Uiso 1 1 calc R . .
C47 C 1.0059(3) 0.25309(19) 0.48440(14) 0.0296(7) Uani 1 1 d . . .
H47 H 1.0759 0.2669 0.4796 0.036 Uiso 1 1 calc R . .
C48 C 0.9165(2) 0.26810(18) 0.44365(13) 0.0257(7) Uani 1 1 d . . .
H48 H 0.9249 0.2913 0.4105 0.031 Uiso 1 1 calc R . .
C49 C 0.8109(2) 0.24934(16) 0.45037(12) 0.0193(6) Uani 1 1 d . . .
C50 C 0.7157(2) 0.26431(16) 0.40924(12) 0.0185(6) Uani 1 1 d . . .
H50 H 0.7225 0.2865 0.3754 0.022 Uiso 1 1 calc R . .
C51 C 0.3396(2) 0.20978(17) 0.07318(12) 0.0222(6) Uani 1 1 d . . .
C52 C 0.4194(2) 0.23298(15) 0.12680(11) 0.0162(5) Uani 1 1 d . . .
C53 C 0.5293(2) 0.22822(16) 0.12780(12) 0.0183(6) Uani 1 1 d . . .
H53 H 0.5522 0.2143 0.0949 0.022 Uiso 1 1 calc R . .
C54 C 0.6086(2) 0.24381(15) 0.17702(12) 0.0163(5) Uani 1 1 d . . .
C55 C 0.7268(2) 0.23617(15) 0.17857(11) 0.0163(5) Uani 1 1 d . . .
C56 C 0.7682(2) 0.19081(15) 0.14396(12) 0.0168(5) Uani 1 1 d . . .
H56 H 0.7196 0.1634 0.1170 0.020 Uiso 1 1 calc R . .
C57 C 0.8816(2) 0.18436(15) 0.14787(12) 0.0171(6) Uani 1 1 d . . .
C58 C 0.9253(2) 0.13757(17) 0.11309(12) 0.0206(6) Uani 1 1 d . . .
H58 H 0.8779 0.1093 0.0863 0.025 Uiso 1 1 calc R . .
C59 C 1.0357(2) 0.13289(17) 0.11799(13) 0.0243(6) Uani 1 1 d . . .
H59 H 1.0643 0.1013 0.0946 0.029 Uiso 1 1 calc R . .
C60 C 1.1070(2) 0.17474(17) 0.15751(13) 0.0232(6) Uani 1 1 d . . .
H60 H 1.1833 0.1712 0.1604 0.028 Uiso 1 1 calc R . .
C61 C 1.0674(2) 0.22024(16) 0.19154(12) 0.0206(6) Uani 1 1 d . . .
H61 H 1.1164 0.2480 0.2181 0.025 Uiso 1 1 calc R . .
C62 C 0.9533(2) 0.22657(15) 0.18772(12) 0.0173(6) Uani 1 1 d . . .
C63 C 0.9093(2) 0.27271(16) 0.22291(12) 0.0199(6) Uani 1 1 d . . .
H63 H 0.9569 0.3007 0.2499 0.024 Uiso 1 1 calc R . .
C64 C 0.7998(2) 0.27751(15) 0.21864(11) 0.0179(6) Uani 1 1 d . . .
H64 H 0.7720 0.3087 0.2426 0.021 Uiso 1 1 calc R . .

loop_
_atom_site_aniso_label
_atom_site_aniso_U_11
_atom_site_aniso_U_22
_atom_site_aniso_U_33
_atom_site_aniso_U_23
_atom_site_aniso_U_13
_atom_site_aniso_U_12
N1 0.0261(15) 0.0371(17) 0.0337(16) -0.0131(13) 0.0016(12) 0.0094(13)
N2 0.0427(18) 0.0241(15) 0.0278(15) -0.0048(12) 0.0011(13) 0.0077(13)
C1 0.0256(18) 0.067(3) 0.041(2) -0.0178(19) 0.0110(16) -0.0046(18)
C2 0.0273(17) 0.0252(17) 0.0279(16) -0.0063(13) 0.0042(13) 0.0040(14)
C3 0.064(3) 0.030(2) 0.042(2) -0.0063(17) -0.002(2) 0.022(2)
C4 0.038(2) 0.050(3) 0.045(2) -0.0238(19) -0.0114(18) 0.024(2)
C5 0.071(3) 0.030(2) 0.034(2) -0.0016(16) 0.020(2) -0.0084(19)
C6 0.043(2) 0.0264(19) 0.068(3) 0.0055(18) 0.031(2) 0.0046(17)
C7 0.034(3) 0.024(2) 0.036(3) 0.001(2) 0.011(2) 0.000(2)
C8 0.042(3) 0.029(3) 0.040(3) 0.002(2) 0.019(3) -0.001(2)
C7' 0.059(15) 0.030(10) 0.040(13) 0.008(9) 0.017(12) -0.008(9)
C8' 0.031(11) 0.045(12) 0.069(18) 0.017(10) 0.024(11) 0.000(9)
Eu1 0.00956(6) 0.01824(7) 0.01536(6) -0.00118(6) 0.00624(4) 0.00017(6)
O1 0.0161(10) 0.0299(12) 0.0216(10) -0.0059(9) 0.0091(8) -0.0052(9)
O2 0.0139(10) 0.0208(11) 0.0182(10) -0.0045(8) 0.0068(8) -0.0007(8)
O3 0.0159(10) 0.0279(12) 0.0223(10) 0.0040(9) 0.0085(8) 0.0007(9)
O4 0.0193(10) 0.0235(11) 0.0164(9) 0.0003(8) 0.0071(8) 0.0035(9)
O5 0.0139(10) 0.0256(11) 0.0184(10) 0.0005(8) 0.0059(8) -0.0024(8)
O6 0.0137(10) 0.0289(12) 0.0185(10) 0.0037(8) 0.0069(8) -0.0008(8)
O7 0.0123(10) 0.0257(11) 0.0232(10) -0.0044(8) 0.0083(8) -0.0004(8)
O8 0.0151(10) 0.0249(11) 0.0170(10) -0.0032(8) 0.0052(8) 0.0022(8)
F1 0.0288(11) 0.0886(18) 0.0333(11) -0.0082(11) 0.0194(9) -0.0262(11)
F2 0.0159(10) 0.0420(13) 0.0776(17) -0.0015(11) 0.0078(10) 0.0005(9)
F3 0.0243(10) 0.0435(12) 0.0407(11) -0.0159(9) 0.0110(9) -0.0170(9)
F4 0.0720(17) 0.0541(15) 0.0576(15) 0.0266(12) 0.0479(13) 0.0164(13)
F5 0.0230(11) 0.101(2) 0.0343(12) 0.0048(12) 0.0161(9) -0.0080(12)
F6 0.0390(12) 0.0689(16) 0.0263(10) -0.0092(10) 0.0173(9) 0.0048(11)
F7 0.0236(10) 0.0401(12) 0.0406(11) -0.0028(9) 0.0130(9) -0.0146(9)
F8 0.0167(9) 0.0444(12) 0.0406(11) 0.0035(9) 0.0112(8) 0.0050(8)
F9 0.0220(10) 0.0639(14) 0.0252(10) 0.0013(9) 0.0143(8) -0.0043(9)
F10 0.0180(9) 0.0560(13) 0.0198(9) -0.0084(8) 0.0057(7) 0.0012(9)
F11 0.0183(9) 0.0484(13) 0.0333(11) -0.0082(9) -0.0066(8) 0.0142(9)
F12 0.0240(10) 0.0354(11) 0.0370(11) -0.0148(8) 0.0093(8) -0.0114(8)
C9 0.0201(15) 0.0326(18) 0.0260(16) -0.0064(13) 0.0089(12) -0.0072(13)
C10 0.0132(13) 0.0211(15) 0.0212(14) 0.0024(11) 0.0046(11) -0.0023(11)
C11 0.0176(14) 0.0232(15) 0.0185(13) -0.0043(11) 0.0063(11) -0.0036(12)
C12 0.0176(14) 0.0161(14) 0.0189(13) 0.0017(11) 0.0071(11) 0.0017(11)
C13 0.0159(13) 0.0200(15) 0.0147(12) 0.0002(10) 0.0045(10) 0.0020(11)
C14 0.0204(15) 0.0220(15) 0.0191(14) 0.0002(11) 0.0050(11) 0.0005(12)
C15 0.0239(16) 0.0203(15) 0.0187(14) -0.0019(11) 0.0024(12) 0.0036(12)
C16 0.0224(15) 0.0242(16) 0.0137(13) -0.0008(11) 0.0023(11) 0.0082(12)
C17 0.0274(17) 0.0350(19) 0.0169(14) -0.0045(13) 0.0051(12) 0.0097(14)
C18 0.0291(18) 0.049(2) 0.0173(14) 0.0003(14) 0.0110(13) 0.0135(16)
C19 0.0241(16) 0.044(2) 0.0236(16) 0.0058(14) 0.0133(13) 0.0059(15)
C20 0.0219(15) 0.0314(18) 0.0263(16) 0.0019(13) 0.0123(13) 0.0013(13)
C21 0.0215(15) 0.0243(16) 0.0171(13) 0.0024(11) 0.0067(11) 0.0051(12)
C22 0.0191(14) 0.0230(16) 0.0199(14) -0.0019(11) 0.0084(11) 0.0015(12)
C23 0.0237(16) 0.044(2) 0.0253(16) 0.0060(15) 0.0131(13) 0.0019(15)
C24 0.0222(15) 0.0218(15) 0.0214(14) -0.0014(12) 0.0109(12) -0.0025(12)
C25 0.0200(15) 0.0355(18) 0.0193(14) 0.0045(13) 0.0060(12) 0.0050(13)
C26 0.0190(14) 0.0206(15) 0.0182(13) -0.0032(11) 0.0061(11) 0.0010(12)
C27 0.0174(14) 0.0271(16) 0.0177(13) -0.0017(12) 0.0049(11) 0.0020(12)
C28 0.0220(15) 0.0269(16) 0.0213(14) -0.0002(12) 0.0104(12) -0.0008(13)
C29 0.0216(15) 0.0218(16) 0.0195(14) -0.0013(11) 0.0034(12) 0.0025(12)
C30 0.0288(17) 0.0294(18) 0.0276(16) 0.0059(13) 0.0068(14) 0.0049(14)
C31 0.0302(19) 0.036(2) 0.0299(17) 0.0034(15) 0.0023(14) 0.0085(15)
C32 0.0204(16) 0.046(2) 0.0336(18) -0.0029(16) 0.0039(14) 0.0071(15)
C33 0.0192(15) 0.039(2) 0.0316(17) -0.0020(15) 0.0066(13) 0.0028(14)
C34 0.0183(14) 0.0278(17) 0.0237(15) -0.0018(12) 0.0058(12) 0.0006(12)
C35 0.0219(15) 0.0253(17) 0.0276(16) 0.0000(13) 0.0106(13) -0.0012(13)
C36 0.0177(14) 0.0242(16) 0.0221(14) 0.0034(12) 0.0051(12) 0.0026(12)
C37 0.0158(14) 0.0329(18) 0.0221(14) 0.0013(13) 0.0080(12) -0.0027(13)
C38 0.0147(13) 0.0190(14) 0.0215(14) -0.0022(11) 0.0084(11) -0.0026(11)
C39 0.0151(14) 0.0279(16) 0.0202(14) 0.0012(12) 0.0082(11) -0.0013(12)
C40 0.0164(14) 0.0193(15) 0.0197(14) -0.0006(11) 0.0066(11) -0.0016(11)
C41 0.0170(14) 0.0273(16) 0.0186(14) 0.0017(12) 0.0032(11) -0.0008(12)
C42 0.0204(16) 0.049(2) 0.0252(16) 0.0135(15) 0.0082(13) -0.0054(15)
C43 0.0247(17) 0.052(2) 0.0247(16) 0.0151(16) 0.0055(14) -0.0026(16)
C44 0.0209(15) 0.0284(17) 0.0189(14) 0.0004(12) 0.0030(12) 0.0009(13)
C45 0.0240(16) 0.0366(19) 0.0208(15) 0.0025(13) 0.0022(13) 0.0041(14)
C46 0.0230(16) 0.0341(19) 0.0242(16) -0.0055(13) -0.0004(13) 0.0067(14)
C47 0.0158(15) 0.040(2) 0.0334(18) -0.0036(14) 0.0060(13) 0.0024(14)
C48 0.0169(15) 0.0350(19) 0.0268(16) 0.0023(13) 0.0083(12) 0.0013(13)
C49 0.0147(14) 0.0230(15) 0.0202(14) -0.0019(11) 0.0038(11) 0.0026(11)
C50 0.0169(14) 0.0234(15) 0.0166(13) 0.0001(11) 0.0063(11) 0.0004(12)
C51 0.0124(13) 0.0303(17) 0.0248(15) -0.0072(13) 0.0060(11) 0.0023(12)
C52 0.0123(13) 0.0183(14) 0.0182(13) -0.0003(11) 0.0037(10) 0.0032(11)
C53 0.0107(13) 0.0264(16) 0.0182(13) -0.0032(11) 0.0038(10) 0.0011(11)
C54 0.0113(13) 0.0185(14) 0.0198(13) -0.0008(11) 0.0047(11) 0.0019(11)
C55 0.0127(13) 0.0180(14) 0.0187(13) 0.0001(11) 0.0048(10) 0.0010(11)
C56 0.0105(12) 0.0197(14) 0.0201(13) -0.0027(11) 0.0029(10) 0.0002(11)
C57 0.0118(13) 0.0204(15) 0.0202(13) 0.0003(11) 0.0059(11) 0.0036(10)
C58 0.0162(14) 0.0260(15) 0.0204(14) -0.0028(12) 0.0057(11) 0.0042(12)
C59 0.0191(15) 0.0292(17) 0.0268(15) -0.0002(13) 0.0101(12) 0.0090(13)
C60 0.0118(13) 0.0310(18) 0.0281(15) 0.0040(13) 0.0070(11) 0.0047(12)
C61 0.0111(13) 0.0257(16) 0.0253(15) 0.0032(12) 0.0050(11) -0.0007(11)
C62 0.0108(12) 0.0201(15) 0.0216(14) 0.0037(11) 0.0050(11) 0.0019(11)
C63 0.0151(13) 0.0229(16) 0.0209(14) -0.0031(12) 0.0023(11) -0.0026(12)
C64 0.0158(14) 0.0208(15) 0.0183(13) -0.0035(11) 0.0065(11) 0.0003(11)

loop_
_atom_type_symbol
_atom_type_description
_atom_type_scat_dispersion_real
_atom_type_scat_dispersion_imag
_atom_type_scat_source
C C 0.0033 0.0016 'International Tables Vol C Tables 4.2.6.8 and 6.1.1.4'
H H 0.0000 0.0000 'International Tables Vol C Tables 4.2.6.8 and 6.1.1.4'
N N 0.0061 0.0033 'International Tables Vol C Tables 4.2.6.8 and 6.1.1.4'
O O 0.0106 0.0060 'International Tables Vol C Tables 4.2.6.8 and 6.1.1.4'
F F 0.0171 0.0103 'International Tables Vol C Tables 4.2.6.8 and 6.1.1.4'
Eu Eu -0.1578 3.6682 'International Tables Vol C Tables 4.2.6.8 and 6.1.1.4'

loop_
_geom_angle_atom_site_label_1
_geom_angle_atom_site_label_2
_geom_angle_atom_site_label_3
_geom_angle
_geom_angle_site_symmetry_1
_geom_angle_site_symmetry_3
_geom_angle_publ_flag
C2 N1 C4 108.0(3) . . ?
C2 N1 C1 125.2(3) . . ?
C4 N1 C1 126.9(3) . . ?
C2 N2 C3 108.5(3) . . ?
C2 N2 C5 126.5(3) . . ?
C3 N2 C5 125.0(3) . . ?
N1 C1 H1A 109.5 . . ?
N1 C1 H1B 109.5 . . ?
H1A C1 H1B 109.5 . . ?
N1 C1 H1C 109.5 . . ?
H1A C1 H1C 109.5 . . ?
H1B C1 H1C 109.5 . . ?
N2 C2 N1 108.9(3) . . ?
N2 C2 H2 125.6 . . ?
N1 C2 H2 125.6 . . ?
C4 C3 N2 107.4(4) . . ?
C4 C3 H3 126.3 . . ?
N2 C3 H3 126.3 . . ?
C3 C4 N1 107.3(4) . . ?
C3 C4 H4 126.4 . . ?
N1 C4 H4 126.4 . . ?
N2 C5 C6 112.1(3) . . ?
N2 C5 H5A 109.2 . . ?
C6 C5 H5A 109.2 . . ?
N2 C5 H5B 109.2 . . ?
C6 C5 H5B 109.2 . . ?
H5A C5 H5B 107.9 . . ?
C5 C6 C7 115.8(4) . . ?
C5 C6 C7' 86.4(8) . . ?
C5 C6 H6A 108.3 . . ?
C7 C6 H6A 108.3 . . ?
C7' C6 H6A 106.3 . . ?
C5 C6 H6B 108.3 . . ?
C7 C6 H6B 108.3 . . ?
C7' C6 H6B 136.2 . . ?
H6A C6 H6B 107.4 . . ?
C5 C6 H6A' 114.3 . . ?
C7 C6 H6A' 111.0 . . ?
C7' C6 H6A' 114.3 . . ?
H6B C6 H6A' 97.2 . . ?
C5 C6 H6B' 114.3 . . ?
C7 C6 H6B' 87.2 . . ?
C7' C6 H6B' 114.3 . . ?
H6A C6 H6B' 121.6 . . ?
H6A' C6 H6B' 111.4 . . ?
C8 C7 C6 111.7(4) . . ?
C8 C7 H7A 109.3 . . ?
C6 C7 H7A 109.3 . . ?
C8 C7 H7B 109.3 . . ?
C6 C7 H7B 109.3 . . ?
H7A C7 H7B 107.9 . . ?
C8' C7' C6 102.3(12) . . ?
C8' C7' H7'1 111.3 . . ?
C6 C7' H7'1 111.3 . . ?
C8' C7' H7'2 111.3 . . ?
C6 C7' H7'2 111.3 . . ?
H7'1 C7' H7'2 109.2 . . ?
C7' C8' H8'1 109.5 . . ?
C7' C8' H8'2 109.5 . . ?
H8'1 C8' H8'2 109.5 . . ?
C7' C8' H8'3 109.5 . . ?
H8'1 C8' H8'3 109.5 . . ?
H8'2 C8' H8'3 109.5 . . ?
O8 Eu1 O6 71.23(7) . . ?
O8 Eu1 O4 142.66(6) . . ?
O6 Eu1 O4 144.84(6) . . ?
O8 Eu1 O3 79.07(7) . . ?
O6 Eu1 O3 139.62(7) . . ?
O4 Eu1 O3 72.12(7) . . ?
O8 Eu1 O5 117.54(7) . . ?
O6 Eu1 O5 71.12(7) . . ?
O4 Eu1 O5 80.56(7) . . ?
O3 Eu1 O5 148.90(7) . . ?
O8 Eu1 O2 136.93(7) . . ?
O6 Eu1 O2 77.39(7) . . ?
O4 Eu1 O2 76.39(7) . . ?
O3 Eu1 O2 109.39(7) . . ?
O5 Eu1 O2 77.32(7) . . ?
O8 Eu1 O1 73.49(7) . . ?
O6 Eu1 O1 75.33(7) . . ?
O4 Eu1 O1 116.51(7) . . ?
O3 Eu1 O1 70.33(7) . . ?
O5 Eu1 O1 137.54(7) . . ?
O2 Eu1 O1 70.51(7) . . ?
O8 Eu1 O7 70.35(7) . . ?
O6 Eu1 O7 116.77(7) . . ?
O4 Eu1 O7 79.91(7) . . ?
O3 Eu1 O7 76.06(7) . . ?
O5 Eu1 O7 84.93(7) . . ?
O2 Eu1 O7 152.32(7) . . ?
O1 Eu1 O7 134.26(6) . . ?
C10 O1 Eu1 132.92(18) . . ?
C12 O2 Eu1 135.68(18) . . ?
C24 O3 Eu1 132.04(18) . . ?
C26 O4 Eu1 136.83(18) . . ?
C38 O5 Eu1 130.42(18) . . ?
C40 O6 Eu1 137.86(18) . . ?
C52 O7 Eu1 127.34(18) . . ?
C54 O8 Eu1 132.76(18) . . ?
F3 C9 F1 107.1(3) . . ?
F3 C9 F2 106.1(3) . . ?
F1 C9 F2 106.8(3) . . ?
F3 C9 C10 114.1(3) . . ?
F1 C9 C10 111.8(3) . . ?
F2 C9 C10 110.5(3) . . ?
O1 C10 C11 128.9(3) . . ?
O1 C10 C9 113.1(2) . . ?
C11 C10 C9 118.0(3) . . ?
C10 C11 C12 122.4(3) . . ?
C10 C11 H11 118.8 . . ?
C12 C11 H11 118.8 . . ?
O2 C12 C11 123.7(2) . . ?
O2 C12 C13 116.4(2) . . ?
C11 C12 C13 119.9(3) . . ?
C22 C13 C14 119.3(3) . . ?
C22 C13 C12 117.7(3) . . ?
C14 C13 C12 122.9(3) . . ?
C15 C14 C13 120.5(3) . . ?
C15 C14 H14 119.7 . . ?
C13 C14 H14 119.7 . . ?
C14 C15 C16 121.0(3) . . ?
C14 C15 H15 119.5 . . ?
C16 C15 H15 119.5 . . ?
C15 C16 C21 119.0(3) . . ?
C15 C16 C17 122.7(3) . . ?
C21 C16 C17 118.3(3) . . ?
C18 C17 C16 120.8(3) . . ?
C18 C17 H17 119.6 . . ?
C16 C17 H17 119.6 . . ?
C17 C18 C19 120.7(3) . . ?
C17 C18 H18 119.6 . . ?
C19 C18 H18 119.6 . . ?
C20 C19 C18 120.5(3) . . ?
C20 C19 H19 119.8 . . ?
C18 C19 H19 119.8 . . ?
C19 C20 C21 120.1(3) . . ?
C19 C20 H20 120.0 . . ?
C21 C20 H20 120.0 . . ?
C22 C21 C20 121.6(3) . . ?
C22 C21 C16 118.8(3) . . ?
C20 C21 C16 119.6(3) . . ?
C13 C22 C21 121.3(3) . . ?
C13 C22 H22 119.4 . . ?
C21 C22 H22 119.4 . . ?
F5 C23 F4 109.0(3) . . ?
F5 C23 F6 106.1(3) . . ?
F4 C23 F6 105.8(3) . . ?
F5 C23 C24 112.8(3) . . ?
F4 C23 C24 112.3(3) . . ?
F6 C23 C24 110.4(3) . . ?
O3 C24 C25 129.8(3) . . ?
O3 C24 C23 114.8(3) . . ?
C25 C24 C23 115.4(3) . . ?
C24 C25 C26 123.0(3) . . ?
C24 C25 H25 118.5 . . ?
C26 C25 H25 118.5 . . ?
O4 C26 C25 123.4(3) . . ?
O4 C26 C27 117.1(2) . . ?
C25 C26 C27 119.5(3) . . ?
C28 C27 C36 119.4(3) . . ?
C28 C27 C26 122.3(3) . . ?
C36 C27 C26 118.2(3) . . ?
C27 C28 C29 121.7(3) . . ?
C27 C28 H28 119.2 . . ?
C29 C28 H28 119.2 . . ?
C30 C29 C28 122.2(3) . . ?
C30 C29 C34 119.6(3) . . ?
C28 C29 C34 118.1(3) . . ?
C31 C30 C29 120.5(3) . . ?
C31 C30 H30 119.7 . . ?
C29 C30 H30 119.7 . . ?
C30 C31 C32 120.4(3) . . ?
C30 C31 H31 119.8 . . ?
C32 C31 H31 119.8 . . ?
C33 C32 C31 120.5(3) . . ?
C33 C32 H32 119.8 . . ?
C31 C32 H32 119.8 . . ?
C32 C33 C34 120.5(3) . . ?
C32 C33 H33 119.8 . . ?
C34 C33 H33 119.8 . . ?
C35 C34 C33 122.0(3) . . ?
C35 C34 C29 119.5(3) . . ?
C33 C34 C29 118.5(3) . . ?
C36 C35 C34 120.8(3) . . ?
C36 C35 H35 119.6 . . ?
C34 C35 H35 119.6 . . ?
C35 C36 C27 120.4(3) . . ?
C35 C36 H36 119.8 . . ?
C27 C36 H36 119.8 . . ?
F9 C37 F7 106.9(2) . . ?
F9 C37 F8 106.4(2) . . ?
F7 C37 F8 106.6(2) . . ?
F9 C37 C38 114.2(2) . . ?
F7 C37 C38 111.4(2) . . ?
F8 C37 C38 111.0(2) . . ?
O5 C38 C39 130.1(3) . . ?
O5 C38 C37 112.7(2) . . ?
C39 C38 C37 117.2(2) . . ?
C38 C39 C40 121.7(3) . . ?
C38 C39 H39 119.1 . . ?
C40 C39 H39 119.1 . . ?
O6 C40 C39 122.7(3) . . ?
O6 C40 C41 116.7(2) . . ?
C39 C40 C41 120.7(2) . . ?
C50 C41 C42 119.3(3) . . ?
C50 C41 C40 118.2(3) . . ?
C42 C41 C40 122.5(3) . . ?
C43 C42 C41 120.0(3) . . ?
C43 C42 H42 120.0 . . ?
C41 C42 H42 120.0 . . ?
C42 C43 C44 121.5(3) . . ?
C42 C43 H43 119.3 . . ?
C44 C43 H43 119.3 . . ?
C49 C44 C43 118.9(3) . . ?
C49 C44 C45 118.9(3) . . ?
C43 C44 C45 122.2(3) . . ?
C46 C45 C44 120.6(3) . . ?
C46 C45 H45 119.7 . . ?
C44 C45 H45 119.7 . . ?
C45 C46 C47 120.3(3) . . ?
C45 C46 H46 119.9 . . ?
C47 C46 H46 119.9 . . ?
C48 C47 C46 120.6(3) . . ?
C48 C47 H47 119.7 . . ?
C46 C47 H47 119.7 . . ?
C47 C48 C49 120.7(3) . . ?
C47 C48 H48 119.7 . . ?
C49 C48 H48 119.7 . . ?
C44 C49 C50 118.6(3) . . ?
C44 C49 C48 118.9(3) . . ?
C50 C49 C48 122.5(3) . . ?
C41 C50 C49 121.7(3) . . ?
C41 C50 H50 119.1 . . ?
C49 C50 H50 119.1 . . ?
F11 C51 F12 107.1(2) . . ?
F11 C51 F10 106.6(2) . . ?
F12 C51 F10 106.3(2) . . ?
F11 C51 C52 111.6(2) . . ?
F12 C51 C52 110.9(2) . . ?
F10 C51 C52 114.0(2) . . ?
O7 C52 C53 129.4(3) . . ?
O7 C52 C51 113.0(2) . . ?
C53 C52 C51 117.7(2) . . ?
C52 C53 C54 121.3(2) . . ?
C52 C53 H53 119.4 . . ?
C54 C53 H53 119.4 . . ?
O8 C54 C53 123.1(3) . . ?
O8 C54 C55 115.7(2) . . ?
C53 C54 C55 121.2(2) . . ?
C56 C55 C64 119.2(3) . . ?
C56 C55 C54 123.5(3) . . ?
C64 C55 C54 117.3(2) . . ?
C55 C56 C57 121.4(3) . . ?
C55 C56 H56 119.3 . . ?
C57 C56 H56 119.3 . . ?
C56 C57 C58 122.0(3) . . ?
C56 C57 C62 118.7(2) . . ?
C58 C57 C62 119.3(3) . . ?
C59 C58 C57 120.3(3) . . ?
C59 C58 H58 119.8 . . ?
C57 C58 H58 119.8 . . ?
C58 C59 C60 120.5(3) . . ?
C58 C59 H59 119.8 . . ?
C60 C59 H59 119.8 . . ?
C61 C60 C59 120.5(3) . . ?
C61 C60 H60 119.7 . . ?
C59 C60 H60 119.7 . . ?
C60 C61 C62 120.6(3) . . ?
C60 C61 H61 119.7 . . ?
C62 C61 H61 119.7 . . ?
C63 C62 C57 119.1(2) . . ?
C63 C62 C61 122.2(3) . . ?
C57 C62 C61 118.7(3) . . ?
C64 C63 C62 121.0(3) . . ?
C64 C63 H63 119.5 . . ?
C62 C63 H63 119.5 . . ?
C63 C64 C55 120.6(3) . . ?
C63 C64 H64 119.7 . . ?
C55 C64 H64 119.7 . . ?

loop_
_geom_bond_atom_site_label_1
_geom_bond_atom_site_label_2
_geom_bond_distance
_geom_bond_site_symmetry_2
_geom_bond_publ_flag
N1 C2 1.335(4) . ?
N1 C4 1.380(5) . ?
N1 C1 1.459(5) . ?
N2 C2 1.329(4) . ?
N2 C3 1.371(5) . ?
N2 C5 1.498(5) . ?
C1 H1A 0.9800 . ?
C1 H1B 0.9800 . ?
C1 H1C 0.9800 . ?
C2 H2 0.9500 . ?
C3 C4 1.347(6) . ?
C3 H3 0.9500 . ?
C4 H4 0.9500 . ?
C5 C6 1.509(6) . ?
C5 H5A 0.9900 . ?
C5 H5B 0.9900 . ?
C6 C7 1.554(6) . ?
C6 C7' 1.586(12) . ?
C6 H6A 0.9900 . ?
C6 H6B 0.9900 . ?
C6 H6A' 0.9900 . ?
C6 H6B' 0.9900 . ?
C7 C8 1.509(6) . ?
C7 H7A 0.9900 . ?
C7 H7B 0.9900 . ?
C8 H8A 0.9800 . ?
C8 H8B 0.9800 . ?
C8 H8C 0.9800 . ?
C7' C8' 1.501(13) . ?
C7' H7'1 0.9900 . ?
C7' H7'2 0.9900 . ?
C8' H8'1 0.9800 . ?
C8' H8'2 0.9800 . ?
C8' H8'3 0.9800 . ?
Eu1 O8 2.3594(19) . ?
Eu1 O6 2.383(2) . ?
Eu1 O4 2.384(2) . ?
Eu1 O3 2.391(2) . ?
Eu1 O5 2.3909(19) . ?
Eu1 O2 2.4050(18) . ?
Eu1 O1 2.406(2) . ?
Eu1 O7 2.411(2) . ?
O1 C10 1.251(3) . ?
O2 C12 1.267(3) . ?
O3 C24 1.255(4) . ?
O4 C26 1.267(3) . ?
O5 C38 1.271(3) . ?
O6 C40 1.259(3) . ?
O7 C52 1.268(3) . ?
O8 C54 1.259(3) . ?
F1 C9 1.332(4) . ?
F2 C9 1.344(4) . ?
F3 C9 1.330(4) . ?
F4 C23 1.336(4) . ?
F5 C23 1.314(4) . ?
F6 C23 1.341(4) . ?
F7 C37 1.346(4) . ?
F8 C37 1.348(4) . ?
F9 C37 1.338(3) . ?
F10 C51 1.346(3) . ?
F11 C51 1.340(3) . ?
F12 C51 1.343(4) . ?
C9 C10 1.534(4) . ?
C10 C11 1.391(4) . ?
C11 C12 1.405(4) . ?
C11 H11 0.9500 . ?
C12 C13 1.498(4) . ?
C13 C22 1.378(4) . ?
C13 C14 1.418(4) . ?
C14 C15 1.374(4) . ?
C14 H14 0.9500 . ?
C15 C16 1.412(4) . ?
C15 H15 0.9500 . ?
C16 C21 1.422(4) . ?
C16 C17 1.427(4) . ?
C17 C18 1.362(5) . ?
C17 H17 0.9500 . ?
C18 C19 1.408(5) . ?
C18 H18 0.9500 . ?
C19 C20 1.374(4) . ?
C19 H19 0.9500 . ?
C20 C21 1.421(4) . ?
C20 H20 0.9500 . ?
C21 C22 1.420(4) . ?
C22 H22 0.9500 . ?
C23 C24 1.543(4) . ?
C24 C25 1.379(4) . ?
C25 C26 1.416(4) . ?
C25 H25 0.9500 . ?
C26 C27 1.493(4) . ?
C27 C28 1.372(4) . ?
C27 C36 1.421(4) . ?
C28 C29 1.424(4) . ?
C28 H28 0.9500 . ?
C29 C30 1.406(4) . ?
C29 C34 1.424(4) . ?
C30 C31 1.363(5) . ?
C30 H30 0.9500 . ?
C31 C32 1.414(5) . ?
C31 H31 0.9500 . ?
C32 C33 1.366(5) . ?
C32 H32 0.9500 . ?
C33 C34 1.419(4) . ?
C33 H33 0.9500 . ?
C34 C35 1.413(4) . ?
C35 C36 1.375(4) . ?
C35 H35 0.9500 . ?
C36 H36 0.9500 . ?
C37 C38 1.537(4) . ?
C38 C39 1.380(4) . ?
C39 C40 1.425(4) . ?
C39 H39 0.9500 . ?
C40 C41 1.498(4) . ?
C41 C50 1.374(4) . ?
C41 C42 1.425(4) . ?
C42 C43 1.365(4) . ?
C42 H42 0.9500 . ?
C43 C44 1.420(4) . ?
C43 H43 0.9500 . ?
C44 C49 1.418(4) . ?
C44 C45 1.421(4) . ?
C45 C46 1.371(5) . ?
C45 H45 0.9500 . ?
C46 C47 1.406(5) . ?
C46 H46 0.9500 . ?
C47 C48 1.364(4) . ?
C47 H47 0.9500 . ?
C48 C49 1.420(4) . ?
C48 H48 0.9500 . ?
C49 C50 1.419(4) . ?
C50 H50 0.9500 . ?
C51 C52 1.535(4) . ?
C52 C53 1.383(4) . ?
C53 C54 1.421(4) . ?
C53 H53 0.9500 . ?
C54 C55 1.489(4) . ?
C55 C56 1.383(4) . ?
C55 C64 1.423(4) . ?
C56 C57 1.416(4) . ?
C56 H56 0.9500 . ?
C57 C58 1.418(4) . ?
C57 C62 1.422(4) . ?
C58 C59 1.374(4) . ?
C58 H58 0.9500 . ?
C59 C60 1.411(4) . ?
C59 H59 0.9500 . ?
C60 C61 1.364(4) . ?
C60 H60 0.9500 . ?
C61 C62 1.426(4) . ?
C61 H61 0.9500 . ?
C62 C63 1.419(4) . ?
C63 C64 1.365(4) . ?
C63 H63 0.9500 . ?
C64 H64 0.9500 . ?

loop_
_geom_torsion_atom_site_label_1
_geom_torsion_atom_site_label_2
_geom_torsion_atom_site_label_3
_geom_torsion_atom_site_label_4
_geom_torsion
_geom_torsion_site_symmetry_1
_geom_torsion_site_symmetry_2
_geom_torsion_site_symmetry_3
_geom_torsion_site_symmetry_4
_geom_torsion_publ_flag
C3 N2 C2 N1 -0.7(4) . . . . ?
C5 N2 C2 N1 179.8(3) . . . . ?
C4 N1 C2 N2 0.7(4) . . . . ?
C1 N1 C2 N2 -179.1(3) . . . . ?
C2 N2 C3 C4 0.4(4) . . . . ?
C5 N2 C3 C4 180.0(3) . . . . ?
N2 C3 C4 N1 0.0(4) . . . . ?
C2 N1 C4 C3 -0.4(4) . . . . ?
C1 N1 C4 C3 179.4(3) . . . . ?
C2 N2 C5 C6 -18.5(5) . . . . ?
C3 N2 C5 C6 162.1(3) . . . . ?
N2 C5 C6 C7 -173.6(3) . . . . ?
N2 C5 C6 C7' 170.4(8) . . . . ?
C5 C6 C7 C8 -71.6(5) . . . . ?
C7' C6 C7 C8 -41.6(12) . . . . ?
C5 C6 C7' C8' -171.8(15) . . . . ?
C7 C6 C7' C8' 35.0(11) . . . . ?
O8 Eu1 O1 C10 -134.3(3) . . . . ?
O6 Eu1 O1 C10 -59.9(3) . . . . ?
O4 Eu1 O1 C10 84.6(3) . . . . ?
O3 Eu1 O1 C10 141.7(3) . . . . ?
O5 Eu1 O1 C10 -21.3(3) . . . . ?
O2 Eu1 O1 C10 21.7(3) . . . . ?
O7 Eu1 O1 C10 -173.1(2) . . . . ?
O8 Eu1 O2 C12 8.6(3) . . . . ?
O6 Eu1 O2 C12 52.3(3) . . . . ?
O4 Eu1 O2 C12 -151.3(3) . . . . ?
O3 Eu1 O2 C12 -86.1(3) . . . . ?
O5 Eu1 O2 C12 125.5(3) . . . . ?
O1 Eu1 O2 C12 -26.3(2) . . . . ?
O7 Eu1 O2 C12 176.9(2) . . . . ?
O8 Eu1 O3 C24 139.0(3) . . . . ?
O6 Eu1 O3 C24 -178.1(2) . . . . ?
O4 Eu1 O3 C24 -16.9(3) . . . . ?
O5 Eu1 O3 C24 12.8(3) . . . . ?
O2 Eu1 O3 C24 -84.9(3) . . . . ?
O1 Eu1 O3 C24 -144.8(3) . . . . ?
O7 Eu1 O3 C24 66.8(3) . . . . ?
O8 Eu1 O4 C26 -24.8(3) . . . . ?
O6 Eu1 O4 C26 175.2(2) . . . . ?
O3 Eu1 O4 C26 16.4(3) . . . . ?
O5 Eu1 O4 C26 -148.5(3) . . . . ?
O2 Eu1 O4 C26 132.3(3) . . . . ?
O1 Eu1 O4 C26 72.6(3) . . . . ?
O7 Eu1 O4 C26 -62.1(3) . . . . ?
O8 Eu1 O5 C38 80.9(2) . . . . ?
O6 Eu1 O5 C38 25.1(2) . . . . ?
O4 Eu1 O5 C38 -133.8(2) . . . . ?
O3 Eu1 O5 C38 -162.3(2) . . . . ?
O2 Eu1 O5 C38 -55.7(2) . . . . ?
O1 Eu1 O5 C38 -14.5(3) . . . . ?
O7 Eu1 O5 C38 145.6(2) . . . . ?
O8 Eu1 O6 C40 -151.1(3) . . . . ?
O4 Eu1 O6 C40 16.3(3) . . . . ?
O3 Eu1 O6 C40 164.0(3) . . . . ?
O5 Eu1 O6 C40 -21.9(3) . . . . ?
O2 Eu1 O6 C40 58.8(3) . . . . ?
O1 Eu1 O6 C40 131.7(3) . . . . ?
O7 Eu1 O6 C40 -95.8(3) . . . . ?
O8 Eu1 O7 C52 -35.6(2) . . . . ?
O6 Eu1 O7 C52 -91.4(2) . . . . ?
O4 Eu1 O7 C52 121.5(2) . . . . ?
O3 Eu1 O7 C52 47.6(2) . . . . ?
O5 Eu1 O7 C52 -157.3(2) . . . . ?
O2 Eu1 O7 C52 152.8(2) . . . . ?
O1 Eu1 O7 C52 4.1(3) . . . . ?
O6 Eu1 O8 C54 169.8(3) . . . . ?
O4 Eu1 O8 C54 1.8(3) . . . . ?
O3 Eu1 O8 C54 -37.9(2) . . . . ?
O5 Eu1 O8 C54 114.1(2) . . . . ?
O2 Eu1 O8 C54 -144.7(2) . . . . ?
O1 Eu1 O8 C54 -110.4(3) . . . . ?
O7 Eu1 O8 C54 41.0(2) . . . . ?
Eu1 O1 C10 C11 -15.2(5) . . . . ?
Eu1 O1 C10 C9 163.2(2) . . . . ?
F3 C9 C10 O1 163.0(3) . . . . ?
F1 C9 C10 O1 41.3(4) . . . . ?
F2 C9 C10 O1 -77.5(3) . . . . ?
F3 C9 C10 C11 -18.3(4) . . . . ?
F1 C9 C10 C11 -140.0(3) . . . . ?
F2 C9 C10 C11 101.1(3) . . . . ?
O1 C10 C11 C12 -2.9(5) . . . . ?
C9 C10 C11 C12 178.7(3) . . . . ?
Eu1 O2 C12 C11 22.6(4) . . . . ?
Eu1 O2 C12 C13 -158.38(18) . . . . ?
C10 C11 C12 O2 -0.3(5) . . . . ?
C10 C11 C12 C13 -179.3(3) . . . . ?
O2 C12 C13 C22 24.0(4) . . . . ?
C11 C12 C13 C22 -157.0(3) . . . . ?
O2 C12 C13 C14 -155.8(3) . . . . ?
C11 C12 C13 C14 23.2(4) . . . . ?
C22 C13 C14 C15 -1.6(4) . . . . ?
C12 C13 C14 C15 178.2(3) . . . . ?
C13 C14 C15 C16 1.3(4) . . . . ?
C14 C15 C16 C21 0.3(4) . . . . ?
C14 C15 C16 C17 -178.8(3) . . . . ?
C15 C16 C17 C18 -180.0(3) . . . . ?
C21 C16 C17 C18 0.9(5) . . . . ?
C16 C17 C18 C19 0.7(5) . . . . ?
C17 C18 C19 C20 -1.1(5) . . . . ?
C18 C19 C20 C21 -0.1(5) . . . . ?
C19 C20 C21 C22 -178.0(3) . . . . ?
C19 C20 C21 C16 1.7(5) . . . . ?
C15 C16 C21 C22 -1.6(4) . . . . ?
C17 C16 C21 C22 177.6(3) . . . . ?
C15 C16 C21 C20 178.8(3) . . . . ?
C17 C16 C21 C20 -2.1(4) . . . . ?
C14 C13 C22 C21 0.4(4) . . . . ?
C12 C13 C22 C21 -179.4(3) . . . . ?
C20 C21 C22 C13 -179.1(3) . . . . ?
C16 C21 C22 C13 1.2(4) . . . . ?
Eu1 O3 C24 C25 15.0(5) . . . . ?
Eu1 O3 C24 C23 -163.8(2) . . . . ?
F5 C23 C24 O3 -14.7(4) . . . . ?
F4 C23 C24 O3 -138.4(3) . . . . ?
F6 C23 C24 O3 103.8(3) . . . . ?
F5 C23 C24 C25 166.3(3) . . . . ?
F4 C23 C24 C25 42.6(4) . . . . ?
F6 C23 C24 C25 -75.2(4) . . . . ?
O3 C24 C25 C26 -0.8(6) . . . . ?
C23 C24 C25 C26 178.0(3) . . . . ?
Eu1 O4 C26 C25 -12.0(5) . . . . ?
Eu1 O4 C26 C27 168.90(19) . . . . ?
C24 C25 C26 O4 -1.3(5) . . . . ?
C24 C25 C26 C27 177.8(3) . . . . ?
O4 C26 C27 C28 157.2(3) . . . . ?
C25 C26 C27 C28 -22.0(4) . . . . ?
O4 C26 C27 C36 -21.1(4) . . . . ?
C25 C26 C27 C36 159.7(3) . . . . ?
C36 C27 C28 C29 1.5(5) . . . . ?
C26 C27 C28 C29 -176.8(3) . . . . ?
C27 C28 C29 C30 177.8(3) . . . . ?
C27 C28 C29 C34 -0.5(4) . . . . ?
C28 C29 C30 C31 -177.7(3) . . . . ?
C34 C29 C30 C31 0.6(5) . . . . ?
C29 C30 C31 C32 -0.6(5) . . . . ?
C30 C31 C32 C33 0.4(5) . . . . ?
C31 C32 C33 C34 -0.4(5) . . . . ?
C32 C33 C34 C35 179.3(3) . . . . ?
C32 C33 C34 C29 0.4(5) . . . . ?
C30 C29 C34 C35 -179.4(3) . . . . ?
C28 C29 C34 C35 -1.0(4) . . . . ?
C30 C29 C34 C33 -0.5(4) . . . . ?
C28 C29 C34 C33 177.9(3) . . . . ?
C33 C34 C35 C36 -177.2(3) . . . . ?
C29 C34 C35 C36 1.7(5) . . . . ?
C34 C35 C36 C27 -0.7(5) . . . . ?
C28 C27 C36 C35 -0.9(5) . . . . ?
C26 C27 C36 C35 177.5(3) . . . . ?
Eu1 O5 C38 C39 -21.9(5) . . . . ?
Eu1 O5 C38 C37 158.61(19) . . . . ?
F9 C37 C38 O5 -171.9(3) . . . . ?
F7 C37 C38 O5 66.9(3) . . . . ?
F8 C37 C38 O5 -51.6(3) . . . . ?
F9 C37 C38 C39 8.6(4) . . . . ?
F7 C37 C38 C39 -112.6(3) . . . . ?
F8 C37 C38 C39 128.8(3) . . . . ?
O5 C38 C39 C40 -2.0(5) . . . . ?
C37 C38 C39 C40 177.4(3) . . . . ?
Eu1 O6 C40 C39 11.5(5) . . . . ?
Eu1 O6 C40 C41 -169.2(2) . . . . ?
C38 C39 C40 O6 8.1(5) . . . . ?
C38 C39 C40 C41 -171.2(3) . . . . ?
O6 C40 C41 C50 10.4(4) . . . . ?
C39 C40 C41 C50 -170.3(3) . . . . ?
O6 C40 C41 C42 -168.9(3) . . . . ?
C39 C40 C41 C42 10.5(5) . . . . ?
C50 C41 C42 C43 -0.8(5) . . . . ?
C40 C41 C42 C43 178.5(3) . . . . ?
C41 C42 C43 C44 0.8(6) . . . . ?
C42 C43 C44 C49 0.6(5) . . . . ?
C42 C43 C44 C45 179.5(3) . . . . ?
C49 C44 C45 C46 1.2(5) . . . . ?
C43 C44 C45 C46 -177.7(3) . . . . ?
C44 C45 C46 C47 -0.5(5) . . . . ?
C45 C46 C47 C48 -0.8(5) . . . . ?
C46 C47 C48 C49 1.3(5) . . . . ?
C43 C44 C49 C50 -1.9(5) . . . . ?
C45 C44 C49 C50 179.1(3) . . . . ?
C43 C44 C49 C48 178.2(3) . . . . ?
C45 C44 C49 C48 -0.8(5) . . . . ?
C47 C48 C49 C44 -0.5(5) . . . . ?
C47 C48 C49 C50 179.6(3) . . . . ?
C42 C41 C50 C49 -0.6(5) . . . . ?
C40 C41 C50 C49 -179.9(3) . . . . ?
C44 C49 C50 C41 2.0(4) . . . . ?
C48 C49 C50 C41 -178.2(3) . . . . ?
Eu1 O7 C52 C53 26.1(4) . . . . ?
Eu1 O7 C52 C51 -154.51(19) . . . . ?
F11 C51 C52 O7 48.0(3) . . . . ?
F12 C51 C52 O7 -71.3(3) . . . . ?
F10 C51 C52 O7 168.9(3) . . . . ?
F11 C51 C52 C53 -132.5(3) . . . . ?
F12 C51 C52 C53 108.2(3) . . . . ?
F10 C51 C52 C53 -11.6(4) . . . . ?
O7 C52 C53 C54 3.9(5) . . . . ?
C51 C52 C53 C54 -175.5(3) . . . . ?
Eu1 O8 C54 C53 -32.3(4) . . . . ?
Eu1 O8 C54 C55 147.5(2) . . . . ?
C52 C53 C54 O8 -2.4(5) . . . . ?
C52 C53 C54 C55 177.8(3) . . . . ?
O8 C54 C55 C56 154.9(3) . . . . ?
C53 C54 C55 C56 -25.3(4) . . . . ?
O8 C54 C55 C64 -24.2(4) . . . . ?
C53 C54 C55 C64 155.6(3) . . . . ?
C64 C55 C56 C57 0.4(4) . . . . ?
C54 C55 C56 C57 -178.7(3) . . . . ?
C55 C56 C57 C58 179.3(3) . . . . ?
C55 C56 C57 C62 -1.1(4) . . . . ?
C56 C57 C58 C59 179.8(3) . . . . ?
C62 C57 C58 C59 0.2(4) . . . . ?
C57 C58 C59 C60 -0.2(5) . . . . ?
C58 C59 C60 C61 0.2(5) . . . . ?
C59 C60 C61 C62 -0.2(5) . . . . ?
C56 C57 C62 C63 1.1(4) . . . . ?
C58 C57 C62 C63 -179.2(3) . . . . ?
C56 C57 C62 C61 -179.8(3) . . . . ?
C58 C57 C62 C61 -0.2(4) . . . . ?
C60 C61 C62 C63 179.2(3) . . . . ?
C60 C61 C62 C57 0.2(4) . . . . ?
C57 C62 C63 C64 -0.6(4) . . . . ?
C61 C62 C63 C64 -179.6(3) . . . . ?
C62 C63 C64 C55 0.0(4) . . . . ?
C56 C55 C64 C63 0.1(4) . . . . ?
C54 C55 C64 C63 179.3(3) . . . . ?
